data_7017469
loop_
_publ_author_name
'Price, Gregory A.'
'Flower, Kevin R.'
'Pritchard, Robin G.'
'Brisdon, Alan K.'
'Quayle, Peter'

_publ_section_title
;
 First structurally confirmed example of the formation of a gold(iii)
 carbon bond via transmetallation with a boroxine.
;
_journal_issue 44
_journal_name_full 'Dalton transactions (Cambridge, England : 2003)'
_journal_page_first 11696
_journal_page_last 11697
_journal_paper_doi 10.1039/c1dt11721a
_journal_volume 40
_journal_year 2011
_chemical_compound_source 'synthesis as described'
_chemical_formula_moiety 'C10 H14 Au1 Cl2 N1'
_chemical_formula_sum 'C10 H14 Au Cl2 N'
_chemical_formula_weight 416.09
_chemical_name_systematic
;
?
;
_space_group_IT_number 14
_symmetry_cell_setting monoclinic
_symmetry_Int_Tables_number 14
_symmetry_space_group_name_Hall '-P 2ybc'
_symmetry_space_group_name_H-M 'P 1 21/c 1'
_atom_sites_solution_hydrogens geom
_atom_sites_solution_primary direct
_atom_sites_solution_secondary difmap
_audit_conform_dict_location ftp://ftp.iucr.org/pub/cif_core.dic
_audit_conform_dict_name cif_core.dic
_audit_conform_dict_version 2.4
_audit_creation_date 2011-07-28T13:29:02-00:00
_audit_creation_method 'WinGX routine CIF_UPDATE'
_cell_angle_alpha 90
_cell_angle_beta 135.074(2)
_cell_angle_gamma 90
_cell_formula_units_Z 4
_cell_length_a 8.7402(3)
_cell_length_b 11.1657(5)
_cell_length_c 16.9401(5)
_cell_measurement_reflns_used 2877
_cell_measurement_temperature 100(2)
_cell_measurement_theta_max 27
_cell_measurement_theta_min 2
_cell_measurement_wavelength 0.71073
_cell_volume 1167.47(8)
_computing_cell_refinement 'HKL Scalepack (Otwinowski & Minor 1997)'
_computing_data_collection 'Collect (Nonius BV, 1997-2000)'
_computing_data_reduction 'HKL Denzo and Scalepack (Otwinowski & Minor 1997)'
_computing_molecular_graphics 'Ortep-3 for Windows (Farrugia, 1997)'
_computing_publication_material 'WinGX publication routines (Farrugia, 1999)'
_computing_structure_refinement 'SHELXL-97 (Sheldrick, 2008)'
_computing_structure_solution 'SIR92 (Giacovazzo et al, 1993)'
_diffrn_ambient_temperature 100(2)
_diffrn_detector 'CCD plate'
_diffrn_detector_area_resol_mean 9
_diffrn_measured_fraction_theta_full 0.99
_diffrn_measured_fraction_theta_max 0.99
_diffrn_measurement_device '95mm CCD camera on \k-goniostat'
_diffrn_measurement_device_type KappaCCD
_diffrn_measurement_method 'CCD rotation images, thick slices'
_diffrn_orient_matrix_type 'by Nonius Collect from scalepack cell'
_diffrn_orient_matrix_UB_11 -0.319875E-1
_diffrn_orient_matrix_UB_12 0.704295E-1
_diffrn_orient_matrix_UB_13 -0.507425E-1
_diffrn_orient_matrix_UB_21 0.271965E-1
_diffrn_orient_matrix_UB_22 -0.454971E-1
_diffrn_orient_matrix_UB_23 -0.61937E-1
_diffrn_orient_matrix_UB_31 -0.110888
_diffrn_orient_matrix_UB_32 -0.314752E-1
_diffrn_orient_matrix_UB_33 -0.240131E-1
_diffrn_radiation_monochromator graphite
_diffrn_radiation_probe x-ray
_diffrn_radiation_type MoK\a
_diffrn_radiation_wavelength 0.71073
_diffrn_reflns_av_R_equivalents 0.0505
_diffrn_reflns_av_unetI/netI 0.0574
_diffrn_reflns_limit_h_max 11
_diffrn_reflns_limit_h_min -11
_diffrn_reflns_limit_k_max 13
_diffrn_reflns_limit_k_min -14
_diffrn_reflns_limit_l_max 21
_diffrn_reflns_limit_l_min -22
_diffrn_reflns_number 8932
_diffrn_reflns_reduction_process
;
Scaled and merged with Sortav
R.H. Blessing, (1987) Cryst. Rev. 1, 3-58
R.H. Blessing, (1989) J. Appl. Cryst. 22, 396-397
;
_diffrn_reflns_theta_full 27.5
_diffrn_reflns_theta_max 27.5
_diffrn_reflns_theta_min 3.03
_diffrn_source 'Enraf Nonius FR590'
_exptl_absorpt_coefficient_mu 13.019
_exptl_absorpt_correction_T_max 0.5622
_exptl_absorpt_correction_T_min 0.2298
_exptl_absorpt_correction_type multi-scan
_exptl_absorpt_process_details
;
Blessing, R. H. (1995) Acta Cryst., A51, 33-38.
;
_exptl_crystal_colour colourless
_exptl_crystal_density_diffrn 2.367
_exptl_crystal_density_method 'not measured'
_exptl_crystal_description prism
_exptl_crystal_F_000 776
_exptl_crystal_size_max 0.16
_exptl_crystal_size_mid 0.12
_exptl_crystal_size_min 0.05
_refine_diff_density_max 8.178
_refine_diff_density_min -2.275
_refine_diff_density_rms 0.296
_refine_ls_extinction_coef 0.0027(4)
_refine_ls_extinction_expression Fc^*^=kFc[1+0.001xFc^2^\l^3^/sin(2\q)]^-1/4^
_refine_ls_extinction_method SHELXL
_refine_ls_goodness_of_fit_ref 1.096
_refine_ls_hydrogen_treatment constr
_refine_ls_matrix_type full
_refine_ls_number_parameters 129
_refine_ls_number_reflns 2663
_refine_ls_number_restraints 0
_refine_ls_restrained_S_all 1.096
_refine_ls_R_factor_all 0.0531
_refine_ls_R_factor_gt 0.0469
_refine_ls_shift/su_max 0.001
_refine_ls_shift/su_mean 0
_refine_ls_structure_factor_coef Fsqd
_refine_ls_weighting_details 'calc w=1/[\s^2^(Fo^2^)+(0.0362P)^2^+26.3388P] where P=(Fo^2^+2Fc^2^)/3'
_refine_ls_weighting_scheme calc
_refine_ls_wR_factor_gt 0.1155
_refine_ls_wR_factor_ref 0.1202
_reflns_number_gt 2372
_reflns_number_total 2663
_reflns_threshold_expression >2\s(I)
_cod_data_source_file c1dt11721a.txt
_cod_data_source_block new
_cod_original_cell_volume 1167.47(7)
_cod_original_sg_symbol_H-M 'P 21/c'
_cod_database_code 7017469

loop_
_symmetry_equiv_pos_as_xyz
'x, y, z'
'-x, y+1/2, -z+1/2'
'-x, -y, -z'
'x, -y-1/2, z-1/2'

loop_
_atom_site_label
_atom_site_type_symbol
_atom_site_fract_x
_atom_site_fract_y
_atom_site_fract_z
_atom_site_U_iso_or_equiv
_atom_site_adp_type
_atom_site_occupancy
_atom_site_symmetry_multiplicity
_atom_site_calc_flag
_atom_site_refinement_flags
C1 C 1.0976(15) 0.4131(7) 0.4404(8) 0.0159(17) Uani 1 1 d .
C2 C 0.8720(15) 0.4153(8) 0.3555(8) 0.0198(18) Uani 1 1 d .
C3 C 0.7606(17) 0.3089(9) 0.3258(9) 0.025(2) Uani 1 1 d .
H3 H 0.6067 0.3094 0.2687 0.03 Uiso 1 1 calc R
C4 C 0.8682(17) 0.2026(9) 0.3771(9) 0.025(2) Uani 1 1 d .
H4 H 0.789 0.1306 0.3559 0.03 Uiso 1 1 calc R
C5 C 1.0958(16) 0.2010(9) 0.4609(8) 0.0216(19) Uani 1 1 d .
C6 C 1.2088(16) 0.3054(9) 0.4907(8) 0.0229(19) Uani 1 1 d .
H6 H 1.3626 0.3043 0.5455 0.027 Uiso 1 1 calc R
C7 C 0.7681(14) 0.5356(9) 0.3059(8) 0.0190(18) Uani 1 1 d .
H7A H 0.6292 0.5264 0.2266 0.023 Uiso 1 1 calc R
H7B H 0.7379 0.573 0.3467 0.023 Uiso 1 1 calc R
C8 C 0.9135(18) 0.5814(10) 0.2273(9) 0.028(2) Uani 1 1 d .
H8A H 1.0141 0.6335 0.2354 0.042 Uiso 1 1 calc R
H8B H 0.7665 0.5927 0.153 0.042 Uiso 1 1 calc R
H8C H 0.9569 0.4977 0.2363 0.042 Uiso 1 1 calc R
C9 C 0.8503(18) 0.7395(10) 0.2989(9) 0.030(2) Uani 1 1 d .
H9A H 0.9484 0.7911 0.3045 0.046 Uiso 1 1 calc R
H9B H 0.8559 0.7619 0.3568 0.046 Uiso 1 1 calc R
H9C H 0.702 0.7493 0.225 0.046 Uiso 1 1 calc R
C10 C 1.217(2) 0.0821(9) 0.5185(10) 0.028(2) Uani 1 1 d .
H10A H 1.3503 0.0816 0.5359 0.042 Uiso 1 1 calc R
H10B H 1.1244 0.0151 0.4684 0.042 Uiso 1 1 calc R
H10C H 1.253 0.0739 0.5877 0.042 Uiso 1 1 calc R
N1 N 0.9178(13) 0.6125(8) 0.3144(7) 0.0205(16) Uani 1 1 d .
Cl1 Cl 1.3620(4) 0.7730(2) 0.4900(2) 0.0264(5) Uani 1 1 d .
Cl2 Cl 1.5589(4) 0.5177(2) 0.63873(19) 0.0224(5) Uani 1 1 d .
Au1 Au 1.23081(5) 0.57647(3) 0.46959(3) 0.01796(17) Uani 1 1 d .

loop_
_atom_site_aniso_label
_atom_site_aniso_U_11
_atom_site_aniso_U_22
_atom_site_aniso_U_33
_atom_site_aniso_U_23
_atom_site_aniso_U_13
_atom_site_aniso_U_12
C1 0.021(4) 0.009(4) 0.019(4) -0.003(3) 0.014(4) -0.003(3)
C2 0.019(4) 0.023(5) 0.017(4) 0.002(4) 0.013(4) 0.003(4)
C3 0.028(5) 0.021(5) 0.031(5) 0.000(4) 0.022(5) -0.003(4)
C4 0.026(5) 0.018(5) 0.029(5) -0.005(4) 0.019(5) -0.008(4)
C5 0.027(5) 0.018(5) 0.022(5) -0.001(4) 0.018(4) 0.001(4)
C6 0.018(4) 0.028(5) 0.020(5) 0.009(4) 0.013(4) 0.001(4)
C7 0.014(4) 0.024(5) 0.017(4) 0.001(4) 0.011(4) -0.002(4)
C8 0.026(5) 0.041(6) 0.018(5) 0.004(4) 0.016(4) 0.007(4)
C9 0.027(5) 0.023(5) 0.029(5) 0.004(4) 0.016(5) 0.006(4)
C10 0.041(6) 0.022(5) 0.030(6) 0.002(4) 0.028(5) 0.003(4)
N1 0.019(4) 0.020(4) 0.014(4) 0.006(3) 0.009(3) 0.004(3)
Cl1 0.0252(11) 0.0201(11) 0.0298(12) 0.0020(9) 0.0180(10) -0.0013(9)
Cl2 0.0159(10) 0.0225(11) 0.0199(11) 0.0000(9) 0.0095(9) 0.0007(8)
Au1 0.0176(2) 0.0169(2) 0.0174(2) 0.00081(12) 0.01172(19) 0.00053(12)

loop_
_atom_type_symbol
_atom_type_description
_atom_type_scat_dispersion_real
_atom_type_scat_dispersion_imag
_atom_type_scat_source
C C 0.0033 0.0016 'International Tables Vol C Tables 4.2.6.8 and 6.1.1.4'
H H 0 0 'International Tables Vol C Tables 4.2.6.8 and 6.1.1.4'
N N 0.0061 0.0033 'International Tables Vol C Tables 4.2.6.8 and 6.1.1.4'
Cl Cl 0.1484 0.1585 'International Tables Vol C Tables 4.2.6.8 and 6.1.1.4'
Au Au -2.0133 8.8022 'International Tables Vol C Tables 4.2.6.8 and 6.1.1.4'

loop_
_geom_angle_atom_site_label_1
_geom_angle_atom_site_label_2
_geom_angle_atom_site_label_3
_geom_angle
C2 C1 C6 120.7(8)
C2 C1 Au1 112.6(6)
C6 C1 Au1 126.5(7)
C3 C2 C1 118.5(9)
C3 C2 C7 124.9(9)
C1 C2 C7 116.5(8)
C4 C3 C2 121.4(9)
C4 C3 H3 119.3
C2 C3 H3 119.3
C3 C4 C5 119.7(9)
C3 C4 H4 120.2
C5 C4 H4 120.2
C6 C5 C4 119.7(9)
C6 C5 C10 120.4(9)
C4 C5 C10 119.8(9)
C5 C6 C1 119.9(9)
C5 C6 H6 120
C1 C6 H6 120
N1 C7 C2 108.7(7)
N1 C7 H7A 109.9
C2 C7 H7A 109.9
N1 C7 H7B 109.9
C2 C7 H7B 109.9
H7A C7 H7B 108.3
N1 C8 H8A 109.5
N1 C8 H8B 109.5
H8A C8 H8B 109.5
N1 C8 H8C 109.5
H8A C8 H8C 109.5
H8B C8 H8C 109.5
N1 C9 H9A 109.5
N1 C9 H9B 109.5
H9A C9 H9B 109.5
N1 C9 H9C 109.5
H9A C9 H9C 109.5
H9B C9 H9C 109.5
C5 C10 H10A 109.5
C5 C10 H10B 109.5
H10A C10 H10B 109.5
C5 C10 H10C 109.5
H10A C10 H10C 109.5
H10B C10 H10C 109.5
C7 N1 C9 108.8(8)
C7 N1 C8 111.5(8)
C9 N1 C8 108.5(8)
C7 N1 Au1 106.8(6)
C9 N1 Au1 114.1(6)
C8 N1 Au1 107.0(6)
C1 Au1 N1 81.5(4)
C1 Au1 Cl2 92.4(3)
N1 Au1 Cl2 173.8(2)
C1 Au1 Cl1 175.6(3)
N1 Au1 Cl1 94.1(2)
Cl2 Au1 Cl1 92.00(9)

loop_
_geom_bond_atom_site_label_1
_geom_bond_atom_site_label_2
_geom_bond_distance
C1 C2 1.393(13)
C1 C6 1.394(13)
C1 Au1 2.028(8)
C2 C3 1.385(14)
C2 C7 1.502(13)
C3 C4 1.375(14)
C3 H3 0.95
C4 C5 1.405(14)
C4 H4 0.95
C5 C6 1.373(14)
C5 C10 1.540(14)
C6 H6 0.95
C7 N1 1.484(12)
C7 H7A 0.99
C7 H7B 0.99
C8 N1 1.490(12)
C8 H8A 0.98
C8 H8B 0.98
C8 H8C 0.98
C9 N1 1.486(13)
C9 H9A 0.98
C9 H9B 0.98
C9 H9C 0.98
C10 H10A 0.98
C10 H10B 0.98
C10 H10C 0.98
N1 Au1 2.091(8)
Cl1 Au1 2.385(2)
Cl2 Au1 2.287(2)
